data_4517028
loop_
_publ_author_name
'Jankovi\'c, Nenad'
'Stefanovi\'c, Sr\/dan'
'Petronijevi\'c, Jelena'
'Joksimovi\'c, Nenad'
'Novakovi\'c, Sla\/dana B.'
'Bogdanovi\'c, Goran A.'
'Mu\<skinja, Jovana'
'Vrane\<s, Milan'
'Ratkovi\'c, Zoran'
'Bugar\<ci\'c, Zorica'

_publ_section_title
;
 Water-Tuned Tautomer-Selective Tandem Synthesis of the
 5,6-Dihydropyrimidin-4(3H)-ones, Driven under the Umbrella of Sustainable
 Chemistry
;
_journal_issue 10
_journal_name_full 'ACS Sustainable Chemistry &amp; Engineering'
_journal_page_first 13358
_journal_paper_doi 10.1021/acssuschemeng.8b03127
_journal_volume 6
_journal_year 2018
_chemical_formula_moiety 'C14 H15 Cl N2 O S'
_chemical_formula_sum 'C14 H15 Cl N2 O S'
_chemical_formula_weight 294.79
_space_group_crystal_system triclinic
_space_group_IT_number 2
_space_group_name_Hall '-P 1'
_space_group_name_H-M_alt 'P -1'
_atom_sites_solution_hydrogens mixed
_audit_creation_method SHELXL-2014/6
_cell_angle_alpha 101.411(6)
_cell_angle_beta 93.392(6)
_cell_angle_gamma 97.289(5)
_cell_formula_units_Z 4
_cell_length_a 10.1382(6)
_cell_length_b 11.3042(6)
_cell_length_c 13.3643(13)
_cell_measurement_reflns_used 2764
_cell_measurement_temperature 293(2)
_cell_measurement_theta_max 28.3610
_cell_measurement_theta_min 3.8610
_cell_volume 1483.59(19)
_computing_cell_refinement 'CrysAlisPro 1.171.38.46 (Rigaku OD, 2015)'
_computing_data_collection 'CrysAlisPro 1.171.38.46 (Rigaku OD, 2015)'
_computing_data_reduction 'CrysAlisPro 1.171.38.46 (Rigaku OD, 2015)'
_computing_structure_refinement 'SHELXL-2014/6 (Sheldrick, 2014)'
_computing_structure_solution 'SHELXS-2013 (Sheldrick, 2013)'
_diffrn_ambient_temperature 293(2)
_diffrn_detector 'CCD plate'
_diffrn_detector_area_resol_mean 16.3280
_diffrn_detector_type Sapphire3
_diffrn_measured_fraction_theta_full 0.997
_diffrn_measured_fraction_theta_max 0.841
_diffrn_measurement_device 'four-circle diffractometer'
_diffrn_measurement_device_type 'Xcalibur, Sapphire3, Gemini'
_diffrn_radiation_monochromator graphite
_diffrn_radiation_probe x-ray
_diffrn_radiation_type MoK\a
_diffrn_radiation_wavelength 0.71073
_diffrn_reflns_av_R_equivalents 0.0229
_diffrn_reflns_av_unetI/netI 0.0465
_diffrn_reflns_Laue_measured_fraction_full 0.997
_diffrn_reflns_Laue_measured_fraction_max 0.841
_diffrn_reflns_limit_h_max 13
_diffrn_reflns_limit_h_min -11
_diffrn_reflns_limit_k_max 14
_diffrn_reflns_limit_k_min -13
_diffrn_reflns_limit_l_max 15
_diffrn_reflns_limit_l_min -17
_diffrn_reflns_number 12155
_diffrn_reflns_point_group_measured_fraction_full 0.997
_diffrn_reflns_point_group_measured_fraction_max 0.841
_diffrn_reflns_theta_full 26.000
_diffrn_reflns_theta_max 29.159
_diffrn_reflns_theta_min 3.575
_diffrn_source 'fine-focus sealed X-ray tube'
_diffrn_source_type 'Enhance (Mo) X-ray Source'
_exptl_absorpt_coefficient_mu 0.391
_exptl_absorpt_correction_T_max 1.00000
_exptl_absorpt_correction_T_min 0.99212
_exptl_absorpt_correction_type multi-scan
_exptl_absorpt_process_details
;
CrysAlisPro 1.171.38.46 (Rigaku Oxford Diffraction, 2015)
Empirical absorption correction using spherical harmonics,
 implemented in SCALE3 ABSPACK scaling algorithm.
;
_exptl_crystal_colour colourless
_exptl_crystal_density_diffrn 1.320
_exptl_crystal_description irregular
_exptl_crystal_F_000 616
_exptl_crystal_size_max 0.364
_exptl_crystal_size_mid 0.235
_exptl_crystal_size_min 0.131
_refine_diff_density_max 0.536
_refine_diff_density_min -0.424
_refine_diff_density_rms 0.046
_refine_ls_extinction_method none
_refine_ls_goodness_of_fit_ref 1.018
_refine_ls_hydrogen_treatment mixed
_refine_ls_matrix_type full
_refine_ls_number_parameters 353
_refine_ls_number_reflns 6742
_refine_ls_number_restraints 0
_refine_ls_restrained_S_all 1.018
_refine_ls_R_factor_all 0.0984
_refine_ls_R_factor_gt 0.0598
_refine_ls_shift/su_max 0.001
_refine_ls_shift/su_mean 0.000
_refine_ls_structure_factor_coef Fsqd
_refine_ls_weighting_details 'w=1/[\s^2^(Fo^2^)+(0.0659P)^2^+0.5768P] where P=(Fo^2^+2Fc^2^)/3'
_refine_ls_weighting_scheme calc
_refine_ls_wR_factor_gt 0.1414
_refine_ls_wR_factor_ref 0.1661
_reflns_Friedel_coverage 0.000
_reflns_number_gt 4291
_reflns_number_total 6742
_reflns_threshold_expression 'I > 2\s(I)'
_cod_data_source_file sc8b03127_si_002.cif
_cod_data_source_block shelx
_cod_database_code 4517028
_shelx_space_group_comment
;
The symmetry employed for this shelxl refinement is uniquely defined
by the following loop, which should always be used as a source of
symmetry information in preference to the above space-group names.
They are only intended as comments.
;
_oxdiff_exptl_absorpt_empirical_full_min 0.944
_oxdiff_exptl_absorpt_empirical_full_max 1.073
_oxdiff_exptl_absorpt_empirical_details
;
Empirical correction (ABSPACK) includes:
- Absorption correction using spherical harmonics
- Frame scaling
;
_shelxl_version_number 2014/6

loop_
_space_group_symop_operation_xyz
'x, y, z'
'-x, -y, -z'

loop_
_atom_site_label
_atom_site_type_symbol
_atom_site_fract_x
_atom_site_fract_y
_atom_site_fract_z
_atom_site_U_iso_or_equiv
_atom_site_adp_type
_atom_site_occupancy
_atom_site_site_symmetry_order
_atom_site_calc_flag
_atom_site_refinement_flags_posn
_atom_site_refinement_flags_adp
S1A S 0.29841(17) 0.31206(9) 1.05529(11) 0.1455(7) Uani 1 1 d . .
S1B S 0.55561(7) 0.01457(6) 0.72120(6) 0.0576(2) Uani 1 1 d . .
Cl1A Cl -0.32314(9) 0.37783(9) 0.55064(8) 0.0927(3) Uani 1 1 d . .
Cl1B Cl -0.11454(8) 0.08685(8) 0.24805(6) 0.0731(3) Uani 1 1 d . .
O1A O 0.3243(2) 0.73964(16) 1.06491(17) 0.0757(7) Uani 1 1 d . .
O1B O 0.4681(2) 0.42917(17) 0.80367(17) 0.0729(7) Uani 1 1 d . .
N1A N 0.3196(3) 0.5372(2) 1.0357(2) 0.0681(8) Uani 1 1 d . .
N1B N 0.4751(2) 0.22701(19) 0.76820(18) 0.0522(6) Uani 1 1 d . .
N2A N 0.1698(3) 0.3972(2) 0.9125(2) 0.0730(8) Uani 1 1 d . .
N2B N 0.3453(2) 0.08804(18) 0.63204(17) 0.0473(5) Uani 1 1 d . .
C1A C 0.2524(4) 0.4212(3) 0.9900(3) 0.0754(10) Uani 1 1 d . .
C1B C 0.4427(3) 0.1143(2) 0.6991(2) 0.0434(6) Uani 1 1 d . .
C2A C 0.2742(3) 0.6389(2) 1.0176(2) 0.0570(7) Uani 1 1 d . .
C2B C 0.4299(3) 0.3292(2) 0.7488(2) 0.0534(7) Uani 1 1 d . .
C3A C 0.1557(3) 0.6164(2) 0.9400(2) 0.0606(8) Uani 1 1 d . .
H3A1 H 0.1580 0.6839 0.9049 0.073 Uiso 1 1 calc R U
H3A2 H 0.0744 0.6124 0.9748 0.073 Uiso 1 1 calc R U
C3B C 0.3345(3) 0.3076(2) 0.6552(2) 0.0560(7) Uani 1 1 d . .
H3B1 H 0.3837 0.3176 0.5967 0.067 Uiso 1 1 calc R U
H3B2 H 0.2736 0.3678 0.6643 0.067 Uiso 1 1 calc R U
C4A C 0.1541(3) 0.4990(2) 0.8622(2) 0.0586(8) Uani 1 1 d . .
H4A H 0.2312 0.5100 0.8224 0.070 Uiso 1 1 calc R U
C4B C 0.2547(3) 0.1801(2) 0.6342(2) 0.0465(6) Uani 1 1 d . .
H4B H 0.1992 0.1753 0.6912 0.056 Uiso 1 1 calc R U
C5A C 0.0307(3) 0.4680(2) 0.7876(2) 0.0541(7) Uani 1 1 d . .
C5B C 0.1629(2) 0.1541(2) 0.5371(2) 0.0438(6) Uani 1 1 d . .
C6A C 0.0076(3) 0.5438(3) 0.7212(3) 0.0767(10) Uani 1 1 d . .
H6A H 0.0668 0.6147 0.7249 0.092 Uiso 1 1 calc R U
C6B C 0.0642(3) 0.2262(3) 0.5270(2) 0.0554(7) Uani 1 1 d . .
H6B H 0.0557 0.2902 0.5807 0.066 Uiso 1 1 calc R U
C7A C -0.1016(3) 0.5168(3) 0.6494(3) 0.0776(10) Uani 1 1 d . .
H7A H -0.1153 0.5686 0.6048 0.093 Uiso 1 1 calc R U
C7B C -0.0215(3) 0.2057(3) 0.4398(2) 0.0565(7) Uani 1 1 d . .
H7B H -0.0878 0.2547 0.4350 0.068 Uiso 1 1 calc R U
C8A C -0.1889(3) 0.4132(3) 0.6446(2) 0.0623(8) Uani 1 1 d . .
C8B C -0.0082(3) 0.1124(3) 0.3598(2) 0.0508(7) Uani 1 1 d . .
C9A C -0.1696(3) 0.3368(3) 0.7090(3) 0.0670(9) Uani 1 1 d . .
H9A H -0.2297 0.2662 0.7050 0.080 Uiso 1 1 calc R U
C9B C 0.0868(3) 0.0377(3) 0.3678(2) 0.0556(7) Uani 1 1 d . .
H9B H 0.0942 -0.0265 0.3139 0.067 Uiso 1 1 calc R U
C10A C -0.0601(3) 0.3644(3) 0.7808(2) 0.0598(8) Uani 1 1 d . .
H10A H -0.0475 0.3121 0.8252 0.072 Uiso 1 1 calc R U
C10B C 0.1712(3) 0.0584(2) 0.4562(2) 0.0515(7) Uani 1 1 d . .
H10B H 0.2349 0.0070 0.4616 0.062 Uiso 1 1 calc R U
C11A C 0.2046(7) 0.1745(3) 0.9753(4) 0.173(3) Uani 1 1 d . .
H11A H 0.1097 0.1795 0.9752 0.207 Uiso 1 1 calc R U
H11B H 0.2288 0.1667 0.9054 0.207 Uiso 1 1 calc R U
C11B C 0.4843(3) -0.1250(2) 0.6326(2) 0.0586(8) Uani 1 1 d . .
H11C H 0.3894 -0.1250 0.6182 0.070 Uiso 1 1 calc R U
H11D H 0.5258 -0.1304 0.5686 0.070 Uiso 1 1 calc R U
C12A C 0.2332(4) 0.0711(3) 1.0139(3) 0.0709(9) Uani 1 1 d . .
C12B C 0.5065(3) -0.2325(2) 0.6786(2) 0.0554(7) Uani 1 1 d . .
C13A C 0.1724(5) 0.0224(6) 1.0834(5) 0.145(2) Uani 1 1 d . .
H13A H 0.2004 -0.0457 1.1027 0.173 Uiso 1 1 calc R U
H13B H 0.1015 0.0561 1.1133 0.173 Uiso 1 1 calc R U
C13B C 0.6051(4) -0.2942(3) 0.6533(3) 0.0822(11) Uani 1 1 d . .
H13A' H 0.6176 -0.3608 0.6822 0.099 Uiso 1 1 calc R U
H13B' H 0.6624 -0.2714 0.6065 0.099 Uiso 1 1 calc R U
C14A C 0.3382(6) 0.0128(6) 0.9744(4) 0.142(2) Uani 1 1 d . .
H14A H 0.4217 0.0599 1.0043 0.212 Uiso 1 1 calc R U
H14B H 0.3331 0.0053 0.9014 0.212 Uiso 1 1 calc R U
H14C H 0.3319 -0.0668 0.9903 0.212 Uiso 1 1 calc R U
C14B C 0.4141(4) -0.2648(4) 0.7517(4) 0.0987(13) Uani 1 1 d . .
H14A' H 0.4343 -0.3379 0.7718 0.148 Uiso 1 1 calc R U
H14B' H 0.3244 -0.2782 0.7204 0.148 Uiso 1 1 calc R U
H14C' H 0.4229 -0.1997 0.8110 0.148 Uiso 1 1 calc R U
H1B H 0.536(3) 0.238(2) 0.818(2) 0.048(8) Uiso 1 1 d . .
H1A H 0.388(3) 0.545(3) 1.080(3) 0.078(11) Uiso 1 1 d . .

loop_
_atom_site_aniso_label
_atom_site_aniso_U_11
_atom_site_aniso_U_22
_atom_site_aniso_U_33
_atom_site_aniso_U_23
_atom_site_aniso_U_13
_atom_site_aniso_U_12
S1A 0.2320(16) 0.0452(5) 0.1355(11) 0.0164(6) -0.1251(11) -0.0013(7)
S1B 0.0571(4) 0.0420(4) 0.0665(5) -0.0030(3) -0.0199(4) 0.0140(3)
Cl1A 0.0638(5) 0.1019(7) 0.0914(7) -0.0189(5) -0.0338(5) 0.0129(5)
Cl1B 0.0642(5) 0.0914(6) 0.0584(5) 0.0110(4) -0.0183(4) 0.0091(4)
O1A 0.0997(17) 0.0345(11) 0.0796(15) -0.0031(10) -0.0412(13) 0.0052(10)
O1B 0.0864(15) 0.0398(11) 0.0809(15) -0.0082(10) -0.0320(12) 0.0156(10)
N1A 0.0840(19) 0.0367(13) 0.0720(18) -0.0026(11) -0.0385(15) 0.0082(12)
N1B 0.0620(15) 0.0398(12) 0.0484(14) -0.0021(10) -0.0166(12) 0.0100(10)
N2A 0.098(2) 0.0382(13) 0.0727(18) 0.0059(12) -0.0388(15) 0.0022(12)
N2B 0.0481(13) 0.0401(12) 0.0509(13) 0.0049(10) -0.0068(10) 0.0078(9)
C1A 0.104(3) 0.0369(16) 0.075(2) 0.0050(14) -0.039(2) 0.0039(15)
C1B 0.0461(14) 0.0366(13) 0.0449(14) 0.0045(11) -0.0029(11) 0.0059(10)
C2A 0.0709(19) 0.0399(15) 0.0544(17) 0.0034(12) -0.0169(14) 0.0063(13)
C2B 0.0574(17) 0.0419(15) 0.0566(17) 0.0018(12) -0.0093(13) 0.0116(12)
C3A 0.074(2) 0.0435(15) 0.0578(18) 0.0023(13) -0.0194(15) 0.0089(13)
C3B 0.0646(18) 0.0420(15) 0.0569(18) 0.0028(12) -0.0138(14) 0.0114(12)
C4A 0.0669(19) 0.0418(15) 0.0605(18) 0.0043(13) -0.0189(15) 0.0044(12)
C4B 0.0481(15) 0.0463(15) 0.0443(15) 0.0050(11) -0.0012(12) 0.0126(11)
C5A 0.0573(17) 0.0446(15) 0.0529(17) -0.0004(12) -0.0115(13) 0.0033(12)
C5B 0.0438(14) 0.0437(14) 0.0435(14) 0.0092(11) -0.0008(11) 0.0063(10)
C6A 0.076(2) 0.0520(18) 0.095(3) 0.0208(17) -0.0317(19) -0.0084(15)
C6B 0.0572(17) 0.0583(17) 0.0494(16) 0.0033(13) -0.0013(13) 0.0192(13)
C7A 0.075(2) 0.065(2) 0.088(3) 0.0179(18) -0.0333(19) 0.0047(16)
C7B 0.0494(16) 0.0660(18) 0.0567(18) 0.0130(14) -0.0012(13) 0.0200(13)
C8A 0.0459(16) 0.0650(19) 0.064(2) -0.0104(16) -0.0121(14) 0.0098(14)
C8B 0.0439(15) 0.0598(17) 0.0469(16) 0.0135(13) -0.0049(12) 0.0011(12)
C9A 0.0539(18) 0.069(2) 0.066(2) -0.0012(16) 0.0002(16) -0.0114(14)
C9B 0.0539(17) 0.0573(17) 0.0496(16) -0.0020(13) -0.0055(13) 0.0107(13)
C10A 0.0628(18) 0.0577(18) 0.0524(17) 0.0060(14) -0.0025(14) -0.0043(14)
C10B 0.0496(15) 0.0483(15) 0.0544(17) 0.0038(13) -0.0030(13) 0.0130(12)
C11A 0.280(7) 0.039(2) 0.165(5) 0.014(2) -0.159(5) -0.014(3)
C11B 0.0723(19) 0.0371(14) 0.0599(18) -0.0016(12) -0.0183(15) 0.0122(12)
C12A 0.080(2) 0.069(2) 0.056(2) 0.0102(16) -0.0148(17) -0.0057(17)
C12B 0.0593(17) 0.0405(15) 0.0618(18) 0.0024(13) -0.0112(15) 0.0101(12)
C13A 0.120(4) 0.196(6) 0.152(5) 0.106(5) 0.012(4) 0.043(4)
C13B 0.100(3) 0.069(2) 0.088(3) 0.0227(19) 0.018(2) 0.041(2)
C14A 0.140(5) 0.173(5) 0.115(4) 0.023(4) -0.005(4) 0.052(4)
C14B 0.086(3) 0.099(3) 0.130(4) 0.054(3) 0.023(3) 0.026(2)

loop_
_atom_type_symbol
_atom_type_description
_atom_type_scat_dispersion_real
_atom_type_scat_dispersion_imag
_atom_type_scat_source
C C 0.0033 0.0016 'International Tables Vol C Tables 4.2.6.8 and 6.1.1.4'
H H 0.0000 0.0000 'International Tables Vol C Tables 4.2.6.8 and 6.1.1.4'
N N 0.0061 0.0033 'International Tables Vol C Tables 4.2.6.8 and 6.1.1.4'
O O 0.0106 0.0060 'International Tables Vol C Tables 4.2.6.8 and 6.1.1.4'
S S 0.1246 0.1234 'International Tables Vol C Tables 4.2.6.8 and 6.1.1.4'
Cl Cl 0.1484 0.1585 'International Tables Vol C Tables 4.2.6.8 and 6.1.1.4'

loop_
_geom_angle_atom_site_label_1
_geom_angle_atom_site_label_2
_geom_angle_atom_site_label_3
_geom_angle
C1A S1A C11A 100.40(17)
C1B S1B C11B 101.76(12)
C2A N1A C1A 121.0(3)
C2B N1B C1B 121.3(2)
C1A N2A C4A 115.5(2)
C1B N2B C4B 115.9(2)
N2A C1A N1A 125.6(3)
N2A C1A S1A 123.6(2)
N1A C1A S1A 110.9(2)
N2B C1B N1B 124.7(2)
N2B C1B S1B 124.80(18)
N1B C1B S1B 110.45(18)
O1A C2A N1A 121.1(3)
O1A C2A C3A 124.0(2)
N1A C2A C3A 114.8(2)
O1B C2B N1B 121.3(3)
O1B C2B C3B 124.4(2)
N1B C2B C3B 114.3(2)
C2A C3A C4A 111.5(2)
C2B C3B C4B 111.5(2)
N2A C4A C5A 110.1(2)
N2A C4A C3A 111.2(2)
C5A C4A C3A 113.2(2)
N2B C4B C5B 111.2(2)
N2B C4B C3B 110.2(2)
C5B C4B C3B 112.4(2)
C10A C5A C6A 117.6(3)
C10A C5A C4A 122.8(3)
C6A C5A C4A 119.6(3)
C6B C5B C10B 117.4(2)
C6B C5B C4B 120.0(2)
C10B C5B C4B 122.6(2)
C5A C6A C7A 121.6(3)
C7B C6B C5B 121.9(3)
C8A C7A C6A 119.1(3)
C8B C7B C6B 119.2(2)
C9A C8A C7A 120.9(3)
C9A C8A Cl1A 120.5(2)
C7A C8A Cl1A 118.6(3)
C9B C8B C7B 120.5(3)
C9B C8B Cl1B 119.7(2)
C7B C8B Cl1B 119.7(2)
C8A C9A C10A 119.6(3)
C8B C9B C10B 119.6(3)
C5A C10A C9A 121.1(3)
C9B C10B C5B 121.3(2)
C12A C11A S1A 109.5(3)
C12B C11B S1B 109.5(2)
C13A C12A C14A 115.0(5)
C13A C12A C11A 127.8(5)
C14A C12A C11A 117.3(5)
C13B C12B C14B 121.9(3)
C13B C12B C11B 120.9(3)
C14B C12B C11B 117.2(3)

loop_
_geom_bond_atom_site_label_1
_geom_bond_atom_site_label_2
_geom_bond_distance
S1A C1A 1.739(3)
S1A C11A 1.820(4)
S1B C1B 1.757(3)
S1B C11B 1.812(3)
Cl1A C8A 1.747(3)
Cl1B C8B 1.743(3)
O1A C2A 1.219(3)
O1B C2B 1.221(3)
N1A C2A 1.349(4)
N1A C1A 1.401(4)
N1B C2B 1.360(3)
N1B C1B 1.405(3)
N2A C1A 1.255(4)
N2A C4A 1.464(4)
N2B C1B 1.258(3)
N2B C4B 1.470(3)
C2A C3A 1.502(4)
C2B C3B 1.495(4)
C3A C4A 1.512(4)
C3B C4B 1.526(4)
C4A C5A 1.512(4)
C4B C5B 1.507(3)
C5A C10A 1.379(4)
C5A C6A 1.379(4)
C5B C6B 1.384(4)
C5B C10B 1.385(3)
C6A C7A 1.384(4)
C6B C7B 1.375(4)
C7A C8A 1.363(4)
C7B C8B 1.372(4)
C8A C9A 1.358(5)
C8B C9B 1.371(4)
C9A C10A 1.385(4)
C9B C10B 1.380(4)
C11A C12A 1.423(5)
C11B C12B 1.501(4)
C12A C13A 1.315(6)
C12A C14A 1.397(6)
C12B C13B 1.313(4)
C12B C14B 1.459(5)
